data_2020020
loop_
_publ_author_name
'Pan, Fangfang'
'Kalf, Irmgard'
'Englert, Ulli'

_publ_section_title
;
 <i>N</i>-(6-Methylpyridin-2-yl)mesitylenesulfonamide and acetic acid -- a
 salt, a cocrystal or both?
;
_journal_coeditor_code FN3199
_journal_issue 8
_journal_name_full 'Acta Crystallographica Section C'
_journal_page_first
;
;
_journal_paper_doi 10.1107/S2053229615012826
_journal_volume 71
_journal_year 2015
_chemical_formula_iupac 'C15 H18.47 N2 O2 S, C2 H3.53 O2'
_chemical_formula_moiety 'C15 H18.47 N2 O2 S, C2 H3.53 O2'
_chemical_formula_sum 'C17 H22 N2 O4 S'
_chemical_formula_weight 350.42
_chemical_name_common
;
<i>N</i>-(6-Methylpyridin-2-yl)mesitylenesulfonamide--acetic acid (1/1)
;
_chemical_name_systematic
;
2,4,6-Trimethyl-<i>N</i>-(6-methylpyridin-2-yl)benzenesulfonamide; acetic acid
;
_space_group_crystal_system triclinic
_space_group_IT_number 2
_space_group_name_Hall '-P 1'
_space_group_name_H-M_alt 'P -1'
_symmetry_space_group_name_Hall '-P 1'
_symmetry_space_group_name_H-M 'P -1'
_atom_sites_solution_hydrogens mixed
_audit_creation_method SHELXL2013
_cell_angle_alpha 101.0232(19)
_cell_angle_beta 91.2751(19)
_cell_angle_gamma 114.5422(17)
_cell_formula_units_Z 2
_cell_length_a 8.0257(9)
_cell_length_b 8.9366(11)
_cell_length_c 14.1268(17)
_cell_measurement_reflns_used 1951
_cell_measurement_temperature 293(2)
_cell_measurement_theta_max 22.547
_cell_measurement_theta_min 2.667
_cell_volume 898.78(19)
_computing_cell_refinement
;
SAINT (Bruker, 2009)
;
_computing_data_collection
;
APEX2 (Bruker, 2003)
;
_computing_data_reduction
;
SAINT (Bruker, 2009)
;
_computing_molecular_graphics
;
PLATON (Spek, 2009)
;
_computing_publication_material
;
SHELXL2013 (Sheldrick, 2015)
;
_computing_structure_refinement
;
SHELXL2013 (Sheldrick, 2015)
;
_computing_structure_solution
;
SHELXS97 (Sheldrick, 2008)
;
_diffrn_ambient_temperature 293(2)
_diffrn_measured_fraction_theta_full 0.999
_diffrn_measured_fraction_theta_max 0.994
_diffrn_measurement_device_type 'Bruker APEX CCD'
_diffrn_measurement_method 'omega scans'
_diffrn_radiation_type MoK\a
_diffrn_radiation_wavelength 0.71073
_diffrn_reflns_av_R_equivalents 0.0377
_diffrn_reflns_limit_h_max 10
_diffrn_reflns_limit_h_min -10
_diffrn_reflns_limit_k_max 12
_diffrn_reflns_limit_k_min -12
_diffrn_reflns_limit_l_max 19
_diffrn_reflns_limit_l_min -19
_diffrn_reflns_number 12970
_diffrn_reflns_theta_full 25.242
_diffrn_reflns_theta_max 28.988
_diffrn_reflns_theta_min 2.569
_exptl_absorpt_coefficient_mu 0.203
_exptl_absorpt_correction_T_max 0.746
_exptl_absorpt_correction_T_min 0.646
_exptl_absorpt_correction_type multi-scan
_exptl_absorpt_process_details
;
(SADABS; Bruker, 2008)
;
_exptl_crystal_colour colourless
_exptl_crystal_density_diffrn 1.295
_exptl_crystal_description block
_exptl_crystal_F_000 372
_exptl_crystal_size_max 0.320
_exptl_crystal_size_mid 0.230
_exptl_crystal_size_min 0.220
_refine_diff_density_max 0.312
_refine_diff_density_min -0.267
_refine_ls_extinction_method none
_refine_ls_goodness_of_fit_ref 1.017
_refine_ls_hydrogen_treatment mixed
_refine_ls_matrix_type full
_refine_ls_number_parameters 234
_refine_ls_number_reflns 4735
_refine_ls_number_restraints 1
_refine_ls_restrained_S_all 1.017
_refine_ls_R_factor_all 0.0770
_refine_ls_R_factor_gt 0.0552
_refine_ls_shift/su_max 0.004
_refine_ls_shift/su_mean 0.000
_refine_ls_structure_factor_coef Fsqd
_refine_ls_weighting_details
;
 w=1/[\s^2^(Fo^2^)+(0.0792P)^2^+0.1929P]
 where P=(Fo^2^+2Fc^2^)/3
;
_refine_ls_weighting_scheme calc
_refine_ls_wR_factor_gt 0.1458
_refine_ls_wR_factor_ref 0.1655
_reflns_number_gt 3446
_reflns_number_total 4735
_reflns_threshold_expression 'I > 2\s(I)'
_cod_data_source_file fn3199sup1.cif
_cod_data_source_block 1_at_293K
_cod_database_code 2020020
_shelx_space_group_comment
;
The symmetry employed for this shelxl refinement is uniquely defined
by the following loop, which should always be used as a source of
symmetry information in preference to the above space-group names.
They are only intended as comments.
;
_shelx_estimated_absorpt_t_min 0.938
_shelx_estimated_absorpt_t_max 0.957
_shelxl_version_number 20.13

loop_
_space_group_symop_operation_xyz
'x, y, z'
'-x, -y, -z'

loop_
_atom_site_type_symbol
_atom_site_label
_atom_site_fract_x
_atom_site_fract_y
_atom_site_fract_z
_atom_site_U_iso_or_equiv
_atom_site_adp_type
_atom_site_calc_flag
_atom_site_occupancy
S S1 0.53004(7) 0.16592(6) 0.22365(4) 0.04126(17) Uani d 1
O O1 0.5227(2) 0.01775(18) 0.25145(11) 0.0529(4) Uani d 1
O O2 0.3601(2) 0.1677(2) 0.19352(12) 0.0544(4) Uani d 1
N N1 0.7013(2) 0.5702(2) 0.42210(12) 0.0420(4) Uani d 1
N N2 0.6330(3) 0.3171(2) 0.31901(13) 0.0454(4) Uani d 1
H H2 0.660(5) 0.280(4) 0.364(3) 0.102(11) Uiso d 1
C C1 0.6434(3) 0.4783(2) 0.33131(14) 0.0397(4) Uani d 1
C C2 0.7195(3) 0.7303(3) 0.44506(16) 0.0477(5) Uani d 1
C C3 0.6794(4) 0.8032(3) 0.37584(18) 0.0544(6) Uani d 1
H H3 0.6907 0.9132 0.3919 0.065 Uiso calc 1
C C4 0.6220(4) 0.7093(3) 0.28211(18) 0.0590(6) Uani d 1
H H4 0.5950 0.7569 0.2342 0.071 Uiso calc 1
C C5 0.6040(4) 0.5472(3) 0.25831(16) 0.0533(6) Uani d 1
H H5 0.5664 0.4846 0.1948 0.064 Uiso calc 1
C C6 0.7858(4) 0.8224(3) 0.54898(19) 0.0703(8) Uani d 1
H H6A 0.7212 0.7499 0.5910 0.105 Uiso calc 1
H H6B 0.7628 0.9212 0.5613 0.105 Uiso calc 1
H H6C 0.9156 0.8549 0.5611 0.105 Uiso calc 1
C C7 0.6787(3) 0.2086(2) 0.13086(14) 0.0372(4) Uani d 1
C C8 0.6195(3) 0.2260(3) 0.04025(15) 0.0424(5) Uani d 1
C C9 0.7410(3) 0.2493(3) -0.02973(16) 0.0511(5) Uani d 1
H H9 0.7036 0.2609 -0.0896 0.061 Uiso calc 1
C C10 0.9144(3) 0.2561(3) -0.01488(17) 0.0549(6) Uani d 1
C C11 0.9688(3) 0.2394(3) 0.07514(16) 0.0528(6) Uani d 1
H H11 1.0858 0.2444 0.0864 0.063 Uiso calc 1
C C12 0.8555(3) 0.2154(3) 0.14859(14) 0.0417(4) Uani d 1
C C13 0.4332(3) 0.2173(3) 0.01027(17) 0.0561(6) Uani d 1
H H13A 0.4243 0.2216 -0.0570 0.084 Uiso calc 1
H H13B 0.4188 0.3109 0.0491 0.084 Uiso calc 1
H H13C 0.3380 0.1137 0.0196 0.084 Uiso calc 1
C C14 1.0392(4) 0.2784(5) -0.0947(2) 0.0856(10) Uani d 1
H H14A 1.0281 0.1702 -0.1285 0.128 Uiso calc 1
H H14B 1.1646 0.3476 -0.0670 0.128 Uiso calc 1
H H14C 1.0042 0.3317 -0.1394 0.128 Uiso calc 1
C C15 0.9316(3) 0.1949(3) 0.24165(17) 0.0558(6) Uani d 1
H H15A 1.0525 0.1999 0.2351 0.084 Uiso calc 1
H H15B 0.8519 0.0880 0.2547 0.084 Uiso calc 1
H H15C 0.9388 0.2839 0.2943 0.084 Uiso calc 1
O O3 0.7815(3) 0.4637(2) 0.57454(14) 0.0793(7) Uani d 1
H H1A 0.746(7) 0.484(7) 0.527(4) 0.064(12) Uiso d 0.53(4)
H H1B 0.735(8) 0.529(7) 0.468(3) 0.064(12) Uiso d 0.47(4)
O O4 0.7475(3) 0.2230(2) 0.48187(13) 0.0803(6) Uani d 1
C C16 0.7856(3) 0.3199(3) 0.56177(17) 0.0508(5) Uani d 1
C C17 0.8338(4) 0.2749(3) 0.65165(19) 0.0660(7) Uani d 1
H H17A 0.7245 0.1937 0.6704 0.099 Uiso calc 1
H H17B 0.8870 0.3743 0.7029 0.099 Uiso calc 1
H H17C 0.9211 0.2276 0.6394 0.099 Uiso calc 1

loop_
_atom_site_aniso_label
_atom_site_aniso_U_11
_atom_site_aniso_U_22
_atom_site_aniso_U_33
_atom_site_aniso_U_12
_atom_site_aniso_U_13
_atom_site_aniso_U_23
S1 0.0443(3) 0.0402(3) 0.0432(3) 0.0204(2) 0.0091(2) 0.0119(2)
O1 0.0683(10) 0.0388(8) 0.0554(9) 0.0235(7) 0.0138(8) 0.0169(7)
O2 0.0425(8) 0.0657(10) 0.0581(10) 0.0259(7) 0.0098(7) 0.0134(8)
N1 0.0510(10) 0.0414(9) 0.0373(9) 0.0225(8) 0.0076(7) 0.0101(7)
N2 0.0652(12) 0.0418(9) 0.0381(9) 0.0308(9) 0.0061(8) 0.0101(7)
C1 0.0489(11) 0.0403(10) 0.0371(10) 0.0241(9) 0.0124(8) 0.0122(8)
C2 0.0554(12) 0.0418(11) 0.0486(12) 0.0239(10) 0.0097(10) 0.0087(9)
C3 0.0721(15) 0.0409(11) 0.0578(14) 0.0304(11) 0.0101(12) 0.0130(10)
C4 0.0864(18) 0.0541(14) 0.0529(14) 0.0415(13) 0.0082(12) 0.0220(11)
C5 0.0812(16) 0.0508(12) 0.0378(11) 0.0372(12) 0.0062(11) 0.0108(9)
C6 0.102(2) 0.0508(14) 0.0534(15) 0.0341(14) 0.0008(14) 0.0000(11)
C7 0.0396(10) 0.0395(10) 0.0357(10) 0.0201(8) 0.0039(8) 0.0084(8)
C8 0.0419(10) 0.0495(11) 0.0396(11) 0.0236(9) -0.0002(8) 0.0092(9)
C9 0.0532(12) 0.0686(15) 0.0368(11) 0.0301(11) 0.0022(9) 0.0147(10)
C10 0.0496(12) 0.0748(16) 0.0460(12) 0.0302(11) 0.0111(10) 0.0172(11)
C11 0.0403(11) 0.0763(16) 0.0484(13) 0.0306(11) 0.0051(9) 0.0154(11)
C12 0.0409(10) 0.0499(11) 0.0364(10) 0.0224(9) 0.0001(8) 0.0079(8)
C13 0.0523(13) 0.0803(17) 0.0475(13) 0.0401(12) -0.0028(10) 0.0141(12)
C14 0.0729(18) 0.146(3) 0.0598(17) 0.059(2) 0.0294(14) 0.0398(19)
C15 0.0538(13) 0.0781(17) 0.0460(12) 0.0370(12) -0.0003(10) 0.0179(12)
O3 0.138(2) 0.0546(11) 0.0485(11) 0.0461(12) -0.0117(12) 0.0088(9)
O4 0.1402(19) 0.0693(12) 0.0498(10) 0.0645(13) 0.0034(11) 0.0096(9)
C16 0.0569(13) 0.0506(12) 0.0464(12) 0.0222(10) 0.0062(10) 0.0161(10)
C17 0.0823(18) 0.0691(17) 0.0554(15) 0.0354(14) 0.0071(13) 0.0266(13)

loop_
_atom_type_symbol
_atom_type_description
_atom_type_scat_dispersion_real
_atom_type_scat_dispersion_imag
_atom_type_scat_source
C C 0.0033 0.0016 'International Tables Vol C Tables 4.2.6.8 and 6.1.1.4'
H H 0.0000 0.0000 'International Tables Vol C Tables 4.2.6.8 and 6.1.1.4'
N N 0.0061 0.0033 'International Tables Vol C Tables 4.2.6.8 and 6.1.1.4'
O O 0.0106 0.0060 'International Tables Vol C Tables 4.2.6.8 and 6.1.1.4'
S S 0.1246 0.1234 'International Tables Vol C Tables 4.2.6.8 and 6.1.1.4'

loop_
_geom_angle_atom_site_label_1
_geom_angle_atom_site_label_2
_geom_angle_atom_site_label_3
_geom_angle
O2 S1 O1 117.90(10)
O2 S1 N2 109.21(10)
O1 S1 N2 104.59(10)
O2 S1 C7 109.50(9)
O1 S1 C7 108.25(9)
N2 S1 C7 106.78(10)
C1 N1 C2 120.79(18)
C1 N1 H1B 121(4)
C2 N1 H1B 118(4)
C1 N2 S1 124.80(16)
C1 N2 H2 123(2)
S1 N2 H2 111(2)
N1 C1 N2 114.03(18)
N1 C1 C5 120.49(19)
N2 C1 C5 125.46(19)
N1 C2 C3 120.9(2)
N1 C2 C6 116.5(2)
C3 C2 C6 122.6(2)
C2 C3 C4 118.3(2)
C2 C3 H3 120.8
C4 C3 H3 120.8
C5 C4 C3 121.0(2)
C5 C4 H4 119.5
C3 C4 H4 119.5
C4 C5 C1 118.4(2)
C4 C5 H5 120.8
C1 C5 H5 120.8
C2 C6 H6A 109.5
C2 C6 H6B 109.5
H6A C6 H6B 109.5
C2 C6 H6C 109.5
H6A C6 H6C 109.5
H6B C6 H6C 109.5
C12 C7 C8 120.59(18)
C12 C7 S1 117.65(15)
C8 C7 S1 121.67(15)
C9 C8 C7 117.64(18)
C9 C8 C13 115.94(19)
C7 C8 C13 126.40(19)
C10 C9 C8 123.2(2)
C10 C9 H9 118.4
C8 C9 H9 118.4
C9 C10 C11 117.7(2)
C9 C10 C14 120.7(2)
C11 C10 C14 121.5(2)
C10 C11 C12 122.5(2)
C10 C11 H11 118.7
C12 C11 H11 118.7
C11 C12 C7 118.30(18)
C11 C12 C15 116.53(19)
C7 C12 C15 125.15(19)
C8 C13 H13A 109.5
C8 C13 H13B 109.5
H13A C13 H13B 109.5
C8 C13 H13C 109.5
H13A C13 H13C 109.5
H13B C13 H13C 109.5
C10 C14 H14A 109.5
C10 C14 H14B 109.5
H14A C14 H14B 109.5
C10 C14 H14C 109.5
H14A C14 H14C 109.5
H14B C14 H14C 109.5
C12 C15 H15A 109.5
C12 C15 H15B 109.5
H15A C15 H15B 109.5
C12 C15 H15C 109.5
H15A C15 H15C 109.5
H15B C15 H15C 109.5
C16 O3 H1A 115(4)
O4 C16 O3 122.7(2)
O4 C16 C17 122.1(2)
O3 C16 C17 115.2(2)
C16 C17 H17A 109.5
C16 C17 H17B 109.5
H17A C17 H17B 109.5
C16 C17 H17C 109.5
H17A C17 H17C 109.5
H17B C17 H17C 109.5

loop_
_geom_bond_atom_site_label_1
_geom_bond_atom_site_label_2
_geom_bond_distance
S1 O2 1.4274(16)
S1 O1 1.4304(15)
S1 N2 1.6278(19)
S1 C7 1.780(2)
N1 C1 1.338(3)
N1 C2 1.350(3)
N1 H1B 0.89(2)
N2 C1 1.384(3)
N2 H2 0.83(4)
C1 C5 1.390(3)
C2 C3 1.374(3)
C2 C6 1.502(3)
C3 C4 1.377(3)
C3 H3 0.9300
C4 C5 1.368(3)
C4 H4 0.9300
C5 H5 0.9300
C6 H6A 0.9600
C6 H6B 0.9600
C6 H6C 0.9600
C7 C12 1.409(3)
C7 C8 1.414(3)
C8 C9 1.388(3)
C8 C13 1.511(3)
C9 C10 1.377(3)
C9 H9 0.9300
C10 C11 1.390(3)
C10 C14 1.512(3)
C11 C12 1.384(3)
C11 H11 0.9300
C12 C15 1.512(3)
C13 H13A 0.9600
C13 H13B 0.9600
C13 H13C 0.9600
C14 H14A 0.9600
C14 H14B 0.9600
C14 H14C 0.9600
C15 H15A 0.9600
C15 H15B 0.9600
C15 H15C 0.9600
O3 C16 1.278(3)
O3 H1A 0.80(6)
O4 C16 1.228(3)
C16 C17 1.492(3)
C17 H17A 0.9600
C17 H17B 0.9600
C17 H17C 0.9600

loop_
_geom_torsion_atom_site_label_1
_geom_torsion_atom_site_label_2
_geom_torsion_atom_site_label_3
_geom_torsion_atom_site_label_4
_geom_torsion
O2 S1 N2 C1 -41.6(2)
O1 S1 N2 C1 -168.71(17)
C7 S1 N2 C1 76.68(19)
C2 N1 C1 N2 179.58(18)
C2 N1 C1 C5 1.2(3)
S1 N2 C1 N1 167.21(15)
S1 N2 C1 C5 -14.5(3)
C1 N1 C2 C3 -0.1(3)
C1 N1 C2 C6 -179.9(2)
N1 C2 C3 C4 -0.7(4)
C6 C2 C3 C4 179.1(2)
C2 C3 C4 C5 0.4(4)
C3 C4 C5 C1 0.6(4)
N1 C1 C5 C4 -1.4(4)
N2 C1 C5 C4 -179.6(2)
O2 S1 C7 C12 178.72(15)
O1 S1 C7 C12 -51.52(18)
N2 S1 C7 C12 60.59(17)
O2 S1 C7 C8 -4.7(2)
O1 S1 C7 C8 125.07(17)
N2 S1 C7 C8 -122.81(17)
C12 C7 C8 C9 0.2(3)
S1 C7 C8 C9 -176.28(16)
C12 C7 C8 C13 178.5(2)
S1 C7 C8 C13 2.0(3)
C7 C8 C9 C10 0.0(3)
C13 C8 C9 C10 -178.4(2)
C8 C9 C10 C11 -0.3(4)
C8 C9 C10 C14 178.8(2)
C9 C10 C11 C12 0.4(4)
C14 C10 C11 C12 -178.7(2)
C10 C11 C12 C7 -0.2(4)
C10 C11 C12 C15 178.5(2)
C8 C7 C12 C11 -0.1(3)
S1 C7 C12 C11 176.55(17)
C8 C7 C12 C15 -178.7(2)
S1 C7 C12 C15 -2.1(3)

_cod_database_fobs_code 2020020
